data_7224789
loop_
_publ_author_name
'Zielinski, Witold'
'Katrusiak, Andrzej'

_publ_section_title
;
 Pressure-induced preference for solvation of 5,6-dimethylbenzimidazole
;
_journal_issue 18
_journal_name_full CrystEngComm
_journal_page_first 3211
_journal_paper_doi 10.1039/C6CE00419A
_journal_volume 18
_journal_year 2016
_chemical_formula_moiety 'C2 H6 O, C9 H10 N2'
_chemical_formula_sum 'C11 H16 N2 O'
_chemical_formula_weight 192.26
_chemical_name_common '5,6-dimethylbenzimidazole ethanol solvate'
_chemical_name_systematic '5,6-dimethylbenzimidazole ethanol solvate'
_space_group_crystal_system triclinic
_space_group_IT_number 2
_space_group_name_Hall '-P 1'
_space_group_name_H-M_alt 'P -1'
_symmetry_space_group_name_Hall '-P 1'
_symmetry_space_group_name_H-M 'P -1'
_atom_sites_solution_hydrogens geom
_atom_sites_solution_primary direct
_audit_creation_date 2016-03-29
_audit_creation_method
;
Olex2 1.2
(compiled 2016.02.19 svn.r3266 for OlexSys, GUI svn.r5155)
;
_audit_update_record
;
2016-03-29 deposited with the CCDC.
2016-04-01 downloaded from the CCDC.
;
_cell_angle_alpha 66.57(5)
_cell_angle_beta 81.99(4)
_cell_angle_gamma 72.07(5)
_cell_formula_units_Z 2
_cell_length_a 6.926(3)
_cell_length_b 8.343(4)
_cell_length_c 9.223(4)
_cell_measurement_reflns_used 1316
_cell_measurement_temperature 296
_cell_measurement_theta_max 27.9710
_cell_measurement_theta_min 3.5870
_cell_volume 465.2(4)
_computing_cell_refinement
;
CrysAlisPro, Agilent Technologies,
Version 1.171.37.31 (release 14-01-2014 CrysAlis171 .NET)
(compiled Jan 14 2014,18:38:05)
;
_computing_data_collection
;
CrysAlisPro, Agilent Technologies,
Version 1.171.37.31 (release 14-01-2014 CrysAlis171 .NET)
(compiled Jan 14 2014,18:38:05)
;
_computing_data_reduction
;
CrysAlisPro, Agilent Technologies,
Version 1.171.37.31 (release 14-01-2014 CrysAlis171 .NET)
(compiled Jan 14 2014,18:38:05)
;
_computing_molecular_graphics 'Olex2 (Dolomanov et al., 2009)'
_computing_publication_material 'Olex2 (Dolomanov et al., 2009)'
_computing_structure_refinement 'ShelXL (Sheldrick, 2015)'
_computing_structure_solution 'ShelXS (Sheldrick, 2008)'
_diffrn_ambient_temperature 296
_diffrn_detector 'CCD plate'
_diffrn_detector_area_resol_mean 16.0593
_diffrn_detector_type EosS2
_diffrn_measured_fraction_theta_full 0.367
_diffrn_measured_fraction_theta_max 0.241
_diffrn_measurement_details
;
  1 phi    -35.00   19.75   0.7500   35.0000
omega____ theta____ kappa____ phi______ frames
   0.0000  -30.0000    0.0000     -     73

  2 phi    140.00  200.00   0.7500   35.0000
omega____ theta____ kappa____ phi______ frames
   0.0000  -30.0000    0.0000     -     80

  3 phi    160.00  217.00   0.7500   35.0000
omega____ theta____ kappa____ phi______ frames
   0.0000   30.0000    0.0000     -     76

  4 phi    -20.00   34.75   0.7500   35.0000
omega____ theta____ kappa____ phi______ frames
   0.0000   30.0000    0.0000     -     73

  5 omega  -16.00   32.00   0.7500   35.0000
omega____ theta____ kappa____ phi______ frames
    -       30.0000   39.4600  -12.9000 64

  6 omega  -16.00   32.00   0.7500   35.0000
omega____ theta____ kappa____ phi______ frames
    -       30.0000   39.4600  167.1000 64

  7 omega  -50.00   10.00   0.7500   35.0000
omega____ theta____ kappa____ phi______ frames
    -      -30.0000   39.4600  167.1000 80

  8 omega  -50.00   10.00   0.7500   35.0000
omega____ theta____ kappa____ phi______ frames
    -      -30.0000   39.4600  -12.9000 80

  9 omega  -64.00   -8.50   0.7500   35.0000
omega____ theta____ kappa____ phi______ frames
    -      -30.0000   81.4000  -28.9000 74

 10 omega  -64.00   -8.50   0.7500   35.0000
omega____ theta____ kappa____ phi______ frames
    -      -30.0000   81.4000  151.1000 74

 11 omega  -12.00   15.00   0.7500   35.0000
omega____ theta____ kappa____ phi______ frames
    -       30.0000   81.4000  151.1000 36

 12 omega  -12.00   15.00   0.7500   35.0000
omega____ theta____ kappa____ phi______ frames
    -       30.0000   81.4000  -28.9000 36

 13 omega  -43.00  -21.25   0.7500   35.0000
omega____ theta____ kappa____ phi______ frames
    -       30.0000  134.6000  -56.9000 29

 14 omega  -43.00  -21.25   0.7500   35.0000
omega____ theta____ kappa____ phi______ frames
    -       30.0000  134.6000  123.1000 29

 15 omega  -90.00  -36.00   0.7500   35.0000
omega____ theta____ kappa____ phi______ frames
    -      -30.0000  134.6000  123.1000 72

 16 omega  -90.00  -36.00   0.7500   35.0000
omega____ theta____ kappa____ phi______ frames
    -      -30.0000  134.6000  -56.9000 72
;
_diffrn_measurement_device 'four-circle diffractometer'
_diffrn_measurement_device_type 'New Xcalibur, EosS2'
_diffrn_measurement_method '\w and \p scans'
_diffrn_orient_matrix_UB_11 0.0254499000
_diffrn_orient_matrix_UB_12 -0.0760166000
_diffrn_orient_matrix_UB_13 0.0265891000
_diffrn_orient_matrix_UB_21 0.0802134000
_diffrn_orient_matrix_UB_22 0.0020524000
_diffrn_orient_matrix_UB_23 -0.0013069000
_diffrn_orient_matrix_UB_31 -0.0112527000
_diffrn_orient_matrix_UB_32 0.0021449000
_diffrn_orient_matrix_UB_33 0.0605192000
_diffrn_radiation_monochromator graphite
_diffrn_radiation_probe x-ray
_diffrn_radiation_type AgK\a
_diffrn_radiation_wavelength 0.56085
_diffrn_reflns_av_R_equivalents 0.1460
_diffrn_reflns_av_unetI/netI 0.1175
_diffrn_reflns_Laue_measured_fraction_full 0.367
_diffrn_reflns_Laue_measured_fraction_max 0.241
_diffrn_reflns_limit_h_max 12
_diffrn_reflns_limit_h_min -12
_diffrn_reflns_limit_k_max 8
_diffrn_reflns_limit_k_min -8
_diffrn_reflns_limit_l_max 16
_diffrn_reflns_limit_l_min -16
_diffrn_reflns_number 7509
_diffrn_reflns_point_group_measured_fraction_full 0.367
_diffrn_reflns_point_group_measured_fraction_max 0.241
_diffrn_reflns_theta_full 19.665
_diffrn_reflns_theta_max 30.161
_diffrn_reflns_theta_min 3.601
_diffrn_source 'Enhance (Ag) X-ray Source'
_exptl_absorpt_coefficient_mu 0.057
_exptl_absorpt_correction_T_max 1.00000
_exptl_absorpt_correction_T_min 0.24156
_exptl_absorpt_correction_type multi-scan
_exptl_absorpt_process_details
;
CrysAlisPro, Agilent Technologies,
Version 1.171.37.31 (release 14-01-2014 CrysAlis171 .NET)
(compiled Jan 14 2014,18:38:05)
Empirical absorption correction using spherical harmonics,
 implemented in SCALE3 ABSPACK scaling algorithm.
;
_exptl_crystal_colour 'clear colourless'
_exptl_crystal_density_diffrn 1.373
_exptl_crystal_description plate
_exptl_crystal_F_000 208
_exptl_crystal_size_max 0.20
_exptl_crystal_size_mid 0.20
_exptl_crystal_size_min 0.18
_refine_diff_density_max 0.313
_refine_diff_density_min -0.320
_refine_diff_density_rms 0.058
_refine_ls_extinction_coef 0.4(2)
_refine_ls_extinction_expression Fc^*^=kFc[1+0.001xFc^2^\l^3^/sin(2\q)]^-1/4^
_refine_ls_extinction_method 'SHELXL-2014/7 (Sheldrick 2014'
_refine_ls_goodness_of_fit_ref 1.081
_refine_ls_hydrogen_treatment constr
_refine_ls_matrix_type full
_refine_ls_number_parameters 120
_refine_ls_number_reflns 1350
_refine_ls_number_restraints 84
_refine_ls_restrained_S_all 1.059
_refine_ls_R_factor_all 0.2012
_refine_ls_R_factor_gt 0.1112
_refine_ls_shift/su_max 0.000
_refine_ls_shift/su_mean 0.000
_refine_ls_structure_factor_coef Fsqd
_refine_ls_weighting_details 'w=1/[\s^2^(Fo^2^)+(0.2000P)^2^] where P=(Fo^2^+2Fc^2^)/3'
_refine_ls_weighting_scheme calc
_refine_ls_wR_factor_gt 0.2820
_refine_ls_wR_factor_ref 0.3637
_reflns_Friedel_coverage 0.000
_reflns_number_gt 611
_reflns_number_total 1350
_reflns_threshold_expression 'I > 2\s(I)'
_cod_data_source_file c6ce00419a2.cif
_cod_data_source_block dMBzIm_EtOH_2_17GPa
_cod_depositor_comments 'Adding full bibliography for 7224786--7224795.cif.'
_cod_database_code 7224789
_chemical_oxdiff_formula 'C10 H14 N2 O1'
_shelx_space_group_comment
;
The symmetry employed for this shelxl refinement is uniquely defined
by the following loop, which should always be used as a source of
symmetry information in preference to the above space-group names.
They are only intended as comments.
;
_reflns_odcompleteness_completeness 24.47
_reflns_odcompleteness_iscentric 1
_reflns_odcompleteness_theta 30.07
_olex2_refinement_description
;
1. Fixed Uiso
 At 1.2 times of:
  All C(H) groups, All C(H,H) groups, All N(H) groups
 At 1.5 times of:
  All C(H,H,H) groups, All O(H) groups
2. Uiso/Uaniso restraints and constraints
Uanis(C2) \\sim Ueq, Uanis(C13) \\sim Ueq, Uanis(N3) \\sim Ueq, Uanis(C12)
\\sim Ueq, Uanis(N1) \\sim Ueq, Uanis(C6) \\sim Ueq, Uanis(C10) \\sim Ueq,
Uanis(C7) \\sim Ueq, Uanis(O1) \\sim Ueq, Uanis(C11) \\sim Ueq, Uanis(C9) \\sim
Ueq, Uanis(C8) \\sim Ueq, Uanis(C4) \\sim Ueq, Uanis(C5) \\sim Ueq: with sigma
of 0.007 and sigma for terminal atoms of 0.012
3.a Secondary CH2 refined with riding coordinates:
 C12(H12A,H12B)
3.b Aromatic/amide H refined with riding coordinates:
 N1(H1), C2(H2), C4(H4), C7(H7)
3.c Fitted hexagon refined as free rotating group:
 C8(C9,C4,C5,C6,C7)
3.d Idealised Me refined as rotating group:
 C13(H13A,H13B,H13C), C10(H10A,H10B,H10C), C11(H11A,H11B,H11C)
3.e Idealised tetrahedral OH refined as rotating group:
 O1(H1A)
;
_shelx_shelxl_version_number 2014/7
_olex2_submission_special_instructions 'No special instructions were received'

loop_
_space_group_symop_operation_xyz
'x, y, z'
'-x, -y, -z'

loop_
_atom_site_label
_atom_site_type_symbol
_atom_site_fract_x
_atom_site_fract_y
_atom_site_fract_z
_atom_site_U_iso_or_equiv
_atom_site_adp_type
_atom_site_occupancy
_atom_site_site_symmetry_order
_atom_site_calc_flag
_atom_site_refinement_flags_posn
_atom_site_refinement_flags_adp
O1 O 0.0449(5) 0.2444(11) 0.1603(4) 0.051(3) Uani 1 1 d . U
H1A H -0.0738 0.2873 0.1816 0.076 Uiso 1 1 calc GR U
C12 C 0.0597(8) 0.2478(17) 0.0049(7) 0.044(3) Uani 1 1 d . U
H12A H 0.0975 0.3556 -0.0675 0.053 Uiso 1 1 calc R .
H12B H -0.0710 0.2532 -0.0260 0.053 Uiso 1 1 calc R .
C13 C 0.2135(9) 0.0833(19) -0.0044(9) 0.058(4) Uani 1 1 d . U
H13A H 0.1746 -0.0231 0.0658 0.087 Uiso 1 1 calc GR U
H13B H 0.3430 0.0786 0.0256 0.087 Uiso 1 1 calc GR U
H13C H 0.2227 0.0878 -0.1107 0.087 Uiso 1 1 calc GR U
N1 N 0.3495(6) 0.3552(13) 0.2085(6) 0.042(3) Uani 1 1 d . U
H1 H 0.2564 0.3107 0.2007 0.050 Uiso 1 1 calc R .
N3 N 0.6546(5) 0.3984(12) 0.1875(5) 0.041(3) Uani 1 1 d . U
C2 C 0.5434(7) 0.3133(15) 0.1606(7) 0.046(3) Uani 1 1 d . U
H2 H 0.5945 0.2298 0.1119 0.055 Uiso 1 1 calc R U
C8 C 0.3285(4) 0.4793(6) 0.2704(4) 0.033(3) Uani 1 1 d . U
C9 C 0.5176(3) 0.5099(7) 0.2571(4) 0.039(3) Uani 1 1 d G U
C4 C 0.5419(3) 0.6404(7) 0.3053(4) 0.037(3) Uani 1 1 d G U
H4 H 0.6684 0.6609 0.2964 0.044 Uiso 1 1 calc R U
C5 C 0.3771(4) 0.7403(6) 0.3670(4) 0.039(3) Uani 1 1 d G U
C6 C 0.1879(3) 0.7098(7) 0.3804(4) 0.037(3) Uani 1 1 d G U
C7 C 0.1636(3) 0.5792(7) 0.3321(4) 0.032(3) Uani 1 1 d G U
H7 H 0.0371 0.5588 0.3411 0.038 Uiso 1 1 calc R U
C10 C 0.4036(8) 0.8815(16) 0.4144(7) 0.041(4) Uani 1 1 d . U
H10A H 0.3110 0.9965 0.3574 0.061 Uiso 1 1 calc GR U
H10B H 0.5404 0.8899 0.3909 0.061 Uiso 1 1 calc GR U
H10C H 0.3765 0.8499 0.5258 0.061 Uiso 1 1 calc GR U
C11 C 0.0071(7) 0.8158(17) 0.4436(7) 0.043(4) Uani 1 1 d . U
H11A H -0.0210 0.9423 0.3766 0.065 Uiso 1 1 calc GR U
H11B H 0.0337 0.8004 0.5485 0.065 Uiso 1 1 calc GR U
H11C H -0.1078 0.7732 0.4466 0.065 Uiso 1 1 calc GR U

loop_
_atom_site_aniso_label
_atom_site_aniso_U_11
_atom_site_aniso_U_22
_atom_site_aniso_U_33
_atom_site_aniso_U_23
_atom_site_aniso_U_13
_atom_site_aniso_U_12
O1 0.0373(18) 0.075(10) 0.045(2) -0.031(5) 0.0032(18) -0.012(4)
C12 0.044(2) 0.046(8) 0.047(3) -0.025(4) 0.006(2) -0.012(4)
C13 0.060(3) 0.061(13) 0.049(4) -0.025(6) 0.001(3) -0.007(6)
N1 0.0375(19) 0.050(8) 0.046(2) -0.028(4) 0.0033(17) -0.010(3)
N3 0.035(2) 0.043(8) 0.044(3) -0.019(4) 0.0050(18) -0.007(3)
C2 0.042(2) 0.048(8) 0.047(3) -0.023(4) 0.005(2) -0.008(4)
C8 0.036(2) 0.031(8) 0.029(2) -0.007(4) -0.0014(17) -0.012(3)
C9 0.032(2) 0.044(8) 0.037(3) -0.016(4) 0.0007(18) -0.007(4)
C4 0.030(2) 0.039(8) 0.035(3) -0.010(4) -0.0008(18) -0.006(4)
C5 0.035(2) 0.044(8) 0.037(3) -0.016(4) -0.0043(18) -0.006(4)
C6 0.040(2) 0.041(8) 0.030(2) -0.012(4) 0.0032(17) -0.013(4)
C7 0.030(2) 0.030(8) 0.031(3) -0.009(4) 0.0010(17) -0.008(3)
C10 0.042(3) 0.026(12) 0.049(4) -0.013(6) -0.007(2) -0.003(5)
C11 0.034(2) 0.042(12) 0.043(3) -0.014(6) 0.002(2) 0.001(5)

loop_
_atom_type_symbol
_atom_type_description
_atom_type_scat_dispersion_real
_atom_type_scat_dispersion_imag
_atom_type_scat_source
C C 0.0015 0.0009 'International Tables Vol C Tables 4.2.6.8 and 6.1.1.4'
H H 0.0000 0.0000 'International Tables Vol C Tables 4.2.6.8 and 6.1.1.4'
N N 0.0030 0.0019 'International Tables Vol C Tables 4.2.6.8 and 6.1.1.4'
O O 0.0056 0.0036 'International Tables Vol C Tables 4.2.6.8 and 6.1.1.4'

loop_
_geom_angle_atom_site_label_1
_geom_angle_atom_site_label_2
_geom_angle_atom_site_label_3
_geom_angle
C12 O1 H1A 109.5
O1 C12 H12A 109.6
O1 C12 H12B 109.6
O1 C12 C13 110.4(8)
H12A C12 H12B 108.1
C13 C12 H12A 109.6
C13 C12 H12B 109.6
C12 C13 H13A 109.5
C12 C13 H13B 109.5
C12 C13 H13C 109.5
H13A C13 H13B 109.5
H13A C13 H13C 109.5
H13B C13 H13C 109.5
C2 N1 H1 126.7
C8 N1 H1 126.7
C8 N1 C2 106.7(4)
C2 N3 C9 103.1(3)
N1 C2 H2 122.6
N3 C2 N1 114.7(6)
N3 C2 H2 122.6
N1 C8 C9 106.4(2)
N1 C8 C7 133.5(2)
C9 C8 C7 120.0
C8 C9 N3 109.1(2)
C4 C9 N3 130.9(2)
C4 C9 C8 120.0
C9 C4 H4 120.0
C9 C4 C5 120.0
C5 C4 H4 120.0
C4 C5 C6 120.0
C4 C5 C10 119.5(2)
C6 C5 C10 120.5(2)
C5 C6 C11 121.6(3)
C7 C6 C5 120.0
C7 C6 C11 118.4(3)
C8 C7 H7 120.0
C6 C7 C8 120.0
C6 C7 H7 120.0
C5 C10 H10A 109.5
C5 C10 H10B 109.5
C5 C10 H10C 109.5
H10A C10 H10B 109.5
H10A C10 H10C 109.5
H10B C10 H10C 109.5
C6 C11 H11A 109.5
C6 C11 H11B 109.5
C6 C11 H11C 109.5
H11A C11 H11B 109.5
H11A C11 H11C 109.5
H11B C11 H11C 109.5

loop_
_geom_bond_atom_site_label_1
_geom_bond_atom_site_label_2
_geom_bond_distance
O1 H1A 0.8200
O1 C12 1.412(4)
C12 H12A 0.9700
C12 H12B 0.9700
C12 C13 1.482(13)
C13 H13A 0.9600
C13 H13B 0.9600
C13 H13C 0.9600
N1 H1 0.8600
N1 C2 1.338(5)
N1 C8 1.332(7)
N3 C2 1.300(8)
N3 C9 1.392(6)
C2 H2 0.9300
C8 C9 1.3900
C8 C7 1.3900
C9 C4 1.3900
C4 H4 0.9300
C4 C5 1.3900
C5 C6 1.3900
C5 C10 1.475(9)
C6 C7 1.3900
C6 C11 1.489(7)
C7 H7 0.9300
C10 H10A 0.9600
C10 H10B 0.9600
C10 H10C 0.9600
C11 H11A 0.9600
C11 H11B 0.9600
C11 H11C 0.9600

loop_
_geom_torsion_atom_site_label_1
_geom_torsion_atom_site_label_2
_geom_torsion_atom_site_label_3
_geom_torsion_atom_site_label_4
_geom_torsion
N1 C8 C9 N3 -1.0(5)
N1 C8 C9 C4 177.0(4)
N1 C8 C7 C6 -176.0(5)
N3 C9 C4 C5 177.4(5)
C2 N1 C8 C9 0.2(6)
C2 N1 C8 C7 176.6(5)
C2 N3 C9 C8 1.3(6)
C2 N3 C9 C4 -176.3(5)
C8 N1 C2 N3 0.7(9)
C8 C9 C4 C5 0.0
C9 N3 C2 N1 -1.3(8)
C9 C8 C7 C6 0.0
C9 C4 C5 C6 0.0
C9 C4 C5 C10 -178.6(5)
C4 C5 C6 C7 0.0
C4 C5 C6 C11 -179.1(5)
C5 C6 C7 C8 0.0
C7 C8 C9 N3 -177.9(4)
C7 C8 C9 C4 0.0
C10 C5 C6 C7 178.6(5)
C10 C5 C6 C11 -0.5(7)
C11 C6 C7 C8 179.1(5)
